data_7005223
loop_
_publ_author_name
'Tyrra, Wieland'
'Naumann, Dieter'
'Buslei, Sigrid'
'Kremer, Silke'
'Pantenburg, Ingo'
'Scherer, Harald'

_publ_section_title
;
 Perfluoroalkyl(dithiocarbamato) tellurium(II) compounds.
;
_journal_issue 18
_journal_name_full 'Dalton transactions (Cambridge, England : 2003)'
_journal_page_first 1829
_journal_page_last 1837
_journal_paper_doi 10.1039/b618240b
_journal_year 2007
_chemical_formula_moiety 'C10 H16 N2 S4 Te'
_chemical_formula_sum 'C10 H16 N2 S4 Te'
_chemical_formula_weight 420.09
_chemical_name_systematic
;
?
;
_space_group_IT_number 14
_symmetry_cell_setting monoclinic
_symmetry_space_group_name_Hall '-P 2yn'
_symmetry_space_group_name_H-M 'P 1 21/n 1'
_atom_sites_solution_hydrogens geom
_atom_sites_solution_primary direct
_atom_sites_solution_secondary difmap
_audit_creation_method SHELXL-97
_cell_angle_alpha 90
_cell_angle_beta 92.147(10)
_cell_angle_gamma 90
_cell_formula_units_Z 4
_cell_length_a 8.0940(11)
_cell_length_b 11.7267(13)
_cell_length_c 16.101(2)
_cell_measurement_reflns_used 9639
_cell_measurement_temperature 293(2)
_cell_measurement_theta_max 28.02
_cell_measurement_theta_min 2.53
_cell_volume 1527.2(3)
_computing_structure_refinement 'SHELXL-97 (Sheldrick, 1997)'
_diffrn_ambient_temperature 293(2)
_diffrn_detector_area_resol_mean 'not measured'
_diffrn_measured_fraction_theta_full 0.982
_diffrn_measured_fraction_theta_max 0.982
_diffrn_measurement_device_type 'IPDS I (Stoe & Cie)'
_diffrn_measurement_method '\f scans'
_diffrn_radiation_monochromator graphite
_diffrn_radiation_source 'fine-focus sealed tube'
_diffrn_radiation_type MoK\a
_diffrn_radiation_wavelength 0.71073
_diffrn_reflns_av_R_equivalents 0.0530
_diffrn_reflns_av_sigmaI/netI 0.0421
_diffrn_reflns_limit_h_max 10
_diffrn_reflns_limit_h_min -10
_diffrn_reflns_limit_k_max 15
_diffrn_reflns_limit_k_min -15
_diffrn_reflns_limit_l_max 21
_diffrn_reflns_limit_l_min -21
_diffrn_reflns_number 17701
_diffrn_reflns_theta_full 28.02
_diffrn_reflns_theta_max 28.02
_diffrn_reflns_theta_min 2.53
_diffrn_standards_decay_% 'not measured'
_diffrn_standards_interval_count 'not measured'
_diffrn_standards_interval_time 'not measured'
_diffrn_standards_number 'not measured'
_exptl_absorpt_coefficient_mu 2.476
_exptl_absorpt_correction_T_max 0.7576
_exptl_absorpt_correction_T_min 0.6382
_exptl_absorpt_correction_type numerical
_exptl_absorpt_process_details
;
The absorption correction (X-RED; Stoe & Cie, 2001)
was performed after optimizing the crystal shape
using X-SHAPE (Stoe & Cie, 1999).
;
_exptl_crystal_colour red
_exptl_crystal_density_diffrn 1.827
_exptl_crystal_density_meas ?
_exptl_crystal_density_method .
_exptl_crystal_description rectangular
_exptl_crystal_F_000 824
_exptl_crystal_size_max 0.3
_exptl_crystal_size_mid 0.3
_exptl_crystal_size_min 0.1
_refine_diff_density_max 0.400
_refine_diff_density_min -0.451
_refine_diff_density_rms 0.075
_refine_ls_extinction_coef 0.0027(4)
_refine_ls_extinction_expression Fc^*^=kFc[1+0.001xFc^2^\l^3^/sin(2\q)]^-1/4^
_refine_ls_extinction_method SHELXL
_refine_ls_goodness_of_fit_ref 1.008
_refine_ls_hydrogen_treatment constr
_refine_ls_matrix_type full
_refine_ls_number_parameters 156
_refine_ls_number_reflns 3635
_refine_ls_number_restraints 0
_refine_ls_restrained_S_all 1.008
_refine_ls_R_factor_all 0.0624
_refine_ls_R_factor_gt 0.0333
_refine_ls_shift/su_max 0.000
_refine_ls_shift/su_mean 0.000
_refine_ls_structure_factor_coef Fsqd
_refine_ls_weighting_details 'calc w=1/[\s^2^(Fo^2^)+(0.0284P)^2^] where P=(Fo^2^+2Fc^2^)/3'
_refine_ls_weighting_scheme calc
_refine_ls_wR_factor_gt 0.0615
_refine_ls_wR_factor_ref 0.0676
_reflns_number_gt 2472
_reflns_number_total 3635
_reflns_threshold_expression >2sigma(I)
_cod_data_source_file b618240b.txt
_cod_data_source_block ipwt102
_cod_original_cell_volume 1527.1(3)
_cod_original_sg_symbol_Hall '-P 2yn '
_cod_original_sg_symbol_H-M 'P 21/n'
_cod_database_code 7005223

loop_
_symmetry_equiv_pos_as_xyz
'x, y, z'
'-x+1/2, y+1/2, -z+1/2'
'-x, -y, -z'
'x-1/2, -y-1/2, z-1/2'

loop_
_atom_site_label
_atom_site_type_symbol
_atom_site_fract_x
_atom_site_fract_y
_atom_site_fract_z
_atom_site_U_iso_or_equiv
_atom_site_adp_type
_atom_site_occupancy
_atom_site_symmetry_multiplicity
_atom_site_calc_flag
_atom_site_refinement_flags
_atom_site_disorder_assembly
_atom_site_disorder_group
Te1 Te 0.62435(3) 0.136769(18) 0.882006(19) 0.05231(10) Uani 1 1 d . . .
C11 C 0.6365(5) 0.2488(3) 1.0582(3) 0.0486(9) Uani 1 1 d . . .
S111 S 0.62396(17) 0.10510(8) 1.06050(8) 0.0701(3) Uani 1 1 d . . .
S112 S 0.65251(14) 0.31892(8) 0.96412(7) 0.0596(3) Uani 1 1 d . . .
N12 N 0.6355(4) 0.3118(2) 1.1265(2) 0.0546(8) Uani 1 1 d . . .
C13 C 0.6435(6) 0.4376(3) 1.1279(3) 0.0719(13) Uani 1 1 d . . .
H13A H 0.5552 0.4704 1.0932 0.129(6) Uiso 1 1 calc R . .
H13B H 0.7488 0.4644 1.1087 0.129(6) Uiso 1 1 calc R . .
C14 C 0.6240(10) 0.4673(5) 1.2162(4) 0.112(2) Uani 1 1 d . . .
H14A H 0.7151 0.5155 1.2353 0.129(6) Uiso 1 1 calc R . .
H14B H 0.5220 0.5094 1.2221 0.129(6) Uiso 1 1 calc R . .
C15 C 0.6209(9) 0.3662(5) 1.2656(4) 0.1018(18) Uani 1 1 d . . .
H15A H 0.5210 0.3647 1.2970 0.129(6) Uiso 1 1 calc R . .
H15B H 0.7152 0.3655 1.3046 0.129(6) Uiso 1 1 calc R . .
C16 C 0.6261(7) 0.2653(4) 1.2112(3) 0.0790(14) Uani 1 1 d . . .
H16A H 0.7222 0.2187 1.2251 0.129(6) Uiso 1 1 calc R . .
H16B H 0.5274 0.2193 1.2162 0.129(6) Uiso 1 1 calc R . .
C21 C 0.6283(5) 0.1742(3) 0.6905(3) 0.0503(9) Uani 1 1 d . . .
S211 S 0.64922(15) 0.27790(8) 0.76720(7) 0.0641(3) Uani 1 1 d . . .
S212 S 0.61072(16) 0.03605(7) 0.71764(8) 0.0679(3) Uani 1 1 d . . .
N22 N 0.6298(4) 0.2095(2) 0.6130(2) 0.0550(8) Uani 1 1 d . . .
C23 C 0.6415(6) 0.3306(3) 0.5876(3) 0.0676(12) Uani 1 1 d . . .
H23A H 0.7503 0.3613 0.6016 0.129(6) Uiso 1 1 calc R . .
H23B H 0.5591 0.3765 0.6143 0.129(6) Uiso 1 1 calc R . .
C24 C 0.6100(7) 0.3275(4) 0.4958(3) 0.0773(14) Uani 1 1 d . . .
H24A H 0.6782 0.3834 0.4689 0.129(6) Uiso 1 1 calc R . .
H24B H 0.4948 0.3443 0.4821 0.129(6) Uiso 1 1 calc R . .
C25 C 0.6525(7) 0.2094(4) 0.4676(3) 0.0846(15) Uani 1 1 d . . .
H25A H 0.7677 0.2050 0.4533 0.129(6) Uiso 1 1 calc R . .
H25B H 0.5839 0.1876 0.4195 0.129(6) Uiso 1 1 calc R . .
C26 C 0.6194(6) 0.1338(4) 0.5404(3) 0.0669(11) Uani 1 1 d . . .
H26A H 0.5105 0.0996 0.5344 0.129(6) Uiso 1 1 calc R . .
H26B H 0.7013 0.0736 0.5455 0.129(6) Uiso 1 1 calc R . .

loop_
_atom_site_aniso_label
_atom_site_aniso_U_11
_atom_site_aniso_U_22
_atom_site_aniso_U_33
_atom_site_aniso_U_23
_atom_site_aniso_U_13
_atom_site_aniso_U_12
Te1 0.05273(14) 0.03800(12) 0.06588(18) -0.00095(12) -0.00228(10) 0.00087(11)
C11 0.045(2) 0.0400(17) 0.060(3) 0.0048(17) 0.0017(17) 0.0013(13)
S111 0.0979(9) 0.0370(4) 0.0764(8) 0.0082(4) 0.0154(7) -0.0030(5)
S112 0.0829(7) 0.0376(4) 0.0579(7) 0.0047(4) -0.0025(5) -0.0035(4)
N12 0.062(2) 0.0442(15) 0.057(2) 0.0061(15) 0.0026(17) 0.0057(14)
C13 0.095(3) 0.045(2) 0.076(3) -0.004(2) -0.002(3) 0.004(2)
C14 0.173(7) 0.076(3) 0.088(4) -0.020(3) 0.018(4) 0.030(4)
C15 0.126(5) 0.112(4) 0.068(4) -0.011(4) 0.006(3) -0.025(4)
C16 0.102(4) 0.075(3) 0.061(3) 0.015(3) 0.016(3) 0.013(3)
C21 0.052(2) 0.0368(15) 0.061(3) -0.0066(16) -0.0024(18) 0.0025(15)
S211 0.0915(8) 0.0370(4) 0.0635(7) -0.0071(4) -0.0019(6) -0.0041(5)
S212 0.0929(8) 0.0343(4) 0.0755(8) -0.0043(5) -0.0094(6) 0.0011(5)
N22 0.062(2) 0.0372(14) 0.066(2) -0.0078(15) -0.0018(17) -0.0015(13)
C23 0.087(3) 0.0474(19) 0.068(3) 0.0019(19) 0.000(2) -0.008(2)
C24 0.104(4) 0.064(2) 0.063(3) 0.003(2) 0.000(3) -0.013(2)
C25 0.099(4) 0.086(3) 0.070(3) -0.011(3) 0.014(3) -0.006(3)
C26 0.078(3) 0.059(2) 0.064(3) -0.016(2) -0.001(2) 0.006(2)

loop_
_atom_type_symbol
_atom_type_description
_atom_type_scat_dispersion_real
_atom_type_scat_dispersion_imag
_atom_type_scat_source
C C 0.0033 0.0016 'International Tables Vol C Tables 4.2.6.8 and 6.1.1.4'
H H 0.0000 0.0000 'International Tables Vol C Tables 4.2.6.8 and 6.1.1.4'
N N 0.0061 0.0033 'International Tables Vol C Tables 4.2.6.8 and 6.1.1.4'
S S 0.1246 0.1234 'International Tables Vol C Tables 4.2.6.8 and 6.1.1.4'
Te Te -0.5308 1.6751 'International Tables Vol C Tables 4.2.6.8 and 6.1.1.4'

loop_
_geom_angle_atom_site_label_1
_geom_angle_atom_site_label_2
_geom_angle_atom_site_label_3
_geom_angle
_geom_angle_site_symmetry_1
_geom_angle_site_symmetry_3
_geom_angle_publ_flag
S211 Te1 S112 79.52(4) . . ?
S211 Te1 S212 66.10(3) . . ?
S112 Te1 S212 145.62(3) . . ?
S211 Te1 S111 145.38(3) . . ?
S112 Te1 S111 65.88(3) . . ?
S212 Te1 S111 148.48(3) . . ?
N12 C11 S111 122.4(3) . . ?
N12 C11 S112 117.6(3) . . ?
S111 C11 S112 119.9(2) . . ?
C11 S111 Te1 81.27(15) . . ?
C11 S112 Te1 92.76(13) . . ?
C11 N12 C16 124.3(3) . . ?
C11 N12 C13 124.6(4) . . ?
C16 N12 C13 111.1(4) . . ?
N12 C13 C14 104.1(4) . . ?
N12 C13 H13A 110.9 . . ?
C14 C13 H13A 110.9 . . ?
N12 C13 H13B 110.9 . . ?
C14 C13 H13B 110.9 . . ?
H13A C13 H13B 109.0 . . ?
C15 C14 C13 110.2(4) . . ?
C15 C14 H14A 109.6 . . ?
C13 C14 H14A 109.6 . . ?
C15 C14 H14B 109.6 . . ?
C13 C14 H14B 109.6 . . ?
H14A C14 H14B 108.1 . . ?
C14 C15 C16 109.5(5) . . ?
C14 C15 H15A 109.8 . . ?
C16 C15 H15A 109.8 . . ?
C14 C15 H15B 109.8 . . ?
C16 C15 H15B 109.8 . . ?
H15A C15 H15B 108.2 . . ?
N12 C16 C15 104.9(4) . . ?
N12 C16 H16A 110.8 . . ?
C15 C16 H16A 110.8 . . ?
N12 C16 H16B 110.8 . . ?
C15 C16 H16B 110.8 . . ?
H16A C16 H16B 108.8 . . ?
N22 C21 S212 123.5(3) . . ?
N22 C21 S211 116.8(3) . . ?
S212 C21 S211 119.7(3) . . ?
C21 S211 Te1 93.10(14) . . ?
C21 S212 Te1 81.03(15) . . ?
C21 N22 C26 124.3(3) . . ?
C21 N22 C23 124.4(3) . . ?
C26 N22 C23 111.3(4) . . ?
N22 C23 C24 103.8(3) . . ?
N22 C23 H23A 111.0 . . ?
C24 C23 H23A 111.0 . . ?
N22 C23 H23B 111.0 . . ?
C24 C23 H23B 111.0 . . ?
H23A C23 H23B 109.0 . . ?
C23 C24 C25 106.9(4) . . ?
C23 C24 H24A 110.3 . . ?
C25 C24 H24A 110.3 . . ?
C23 C24 H24B 110.3 . . ?
C25 C24 H24B 110.3 . . ?
H24A C24 H24B 108.6 . . ?
C24 C25 C26 105.0(4) . . ?
C24 C25 H25A 110.8 . . ?
C26 C25 H25A 110.8 . . ?
C24 C25 H25B 110.8 . . ?
C26 C25 H25B 110.8 . . ?
H25A C25 H25B 108.8 . . ?
N22 C26 C25 104.9(4) . . ?
N22 C26 H26A 110.8 . . ?
C25 C26 H26A 110.8 . . ?
N22 C26 H26B 110.8 . . ?
C25 C26 H26B 110.8 . . ?
H26A C26 H26B 108.8 . . ?

loop_
_geom_bond_atom_site_label_1
_geom_bond_atom_site_label_2
_geom_bond_distance
_geom_bond_site_symmetry_2
_geom_bond_publ_flag
Te1 S211 2.4948(12) . ?
Te1 S112 2.5179(10) . ?
Te1 S212 2.8963(13) . ?
Te1 S111 2.8979(14) . ?
C11 N12 1.325(5) . ?
C11 S111 1.688(3) . ?
C11 S112 1.733(4) . ?
N12 C16 1.472(6) . ?
N12 C13 1.476(5) . ?
C13 C14 1.478(8) . ?
C13 H13A 0.9700 . ?
C13 H13B 0.9700 . ?
C14 C15 1.428(8) . ?
C14 H14A 0.9700 . ?
C14 H14B 0.9700 . ?
C15 C16 1.474(7) . ?
C15 H15A 0.9700 . ?
C15 H15B 0.9700 . ?
C16 H16A 0.9700 . ?
C16 H16B 0.9700 . ?
C21 N22 1.316(5) . ?
C21 S212 1.686(4) . ?
C21 S211 1.737(4) . ?
N22 C26 1.467(5) . ?
N22 C23 1.481(5) . ?
C23 C24 1.491(7) . ?
C23 H23A 0.9700 . ?
C23 H23B 0.9700 . ?
C24 C25 1.501(7) . ?
C24 H24A 0.9700 . ?
C24 H24B 0.9700 . ?
C25 C26 1.502(7) . ?
C25 H25A 0.9700 . ?
C25 H25B 0.9700 . ?
C26 H26A 0.9700 . ?
C26 H26B 0.9700 . ?
